data_2208890
loop_
_publ_author_name
'Teng, Ming-Yu'
'Mao, Xin-Biao'
'Song, Qing-Bao'
'Tiekink, Edward R. T.'

_publ_section_title
;
 (<i>E</i>)-3-Ferrocenyl-1-(4-tolylphenyl)prop-2-en-1-one
;
_journal_coeditor_code HB2028
_journal_issue 5
_journal_name_full 'Acta Crystallographica Section E'
_journal_page_first m968
_journal_page_last m970
_journal_paper_doi 10.1107/S1600536806011767
_journal_volume 62
_journal_year 2006
_chemical_formula_iupac '[Fe (C5 H5) (C21 H17 O)]'
_chemical_formula_moiety 'C26 H22 Fe O'
_chemical_formula_sum 'C26 H22 Fe O'
_chemical_formula_weight 406.29
_chemical_name_systematic
;
(E)-3-Ferroceneyl-1-(4-tolylphenyl)prop-2-en-1-one
;
_space_group_IT_number 4
_symmetry_cell_setting monoclinic
_symmetry_space_group_name_Hall 'P 2yb'
_symmetry_space_group_name_H-M 'P 1 21 1'
_atom_sites_solution_hydrogens geom
_atom_sites_solution_primary direct
_atom_sites_solution_secondary difmap
_audit_creation_method SHELXL-97
_cell_angle_alpha 90
_cell_angle_beta 102.207(9)
_cell_angle_gamma 90
_cell_formula_units_Z 4
_cell_length_a 11.140(3)
_cell_length_b 7.518(2)
_cell_length_c 24.123(6)
_cell_measurement_reflns_used 16684
_cell_measurement_temperature 293(2)
_cell_measurement_theta_max 27.5
_cell_measurement_theta_min 3.2
_cell_volume 1974.6(9)
_computing_cell_refinement CrystalStructure
_computing_data_collection 'CrystalStructure (Rigaku/MSC, 2004)'
_computing_data_reduction CrystalStructure
_computing_molecular_graphics 'ORTEPII (Johnson, 1976)'
_computing_publication_material SHELXL97
_computing_structure_refinement 'SHELXL97 (Sheldrick, 1997)'
_computing_structure_solution 'PATTY in DIRDIF92 (Beurskens <i>et al.</i>,  1992)'
_diffrn_ambient_temperature 293
_diffrn_detector_area_resol_mean 10.0
_diffrn_measured_fraction_theta_full 0.997
_diffrn_measured_fraction_theta_max 0.997
_diffrn_measurement_device_type 'Rigaku R-AXIS RAPID'
_diffrn_measurement_method \w
_diffrn_radiation_monochromator graphite
_diffrn_radiation_source 'fine-focus sealed tube'
_diffrn_radiation_type MoK\a
_diffrn_radiation_wavelength 0.71069
_diffrn_reflns_av_R_equivalents 0.026
_diffrn_reflns_av_sigmaI/netI 0.016
_diffrn_reflns_limit_h_max 14
_diffrn_reflns_limit_h_min -14
_diffrn_reflns_limit_k_max 9
_diffrn_reflns_limit_k_min -9
_diffrn_reflns_limit_l_max 29
_diffrn_reflns_limit_l_min -31
_diffrn_reflns_number 19618
_diffrn_reflns_theta_full 27.5
_diffrn_reflns_theta_max 27.5
_diffrn_reflns_theta_min 3.2
_diffrn_standards_decay_% 0
_diffrn_standards_number 0
_exptl_absorpt_coefficient_mu 0.777
_exptl_absorpt_correction_T_max 0.925
_exptl_absorpt_correction_T_min 0.773
_exptl_absorpt_correction_type multi-scan
_exptl_absorpt_process_details '(ABSCOR; Higashi, 1995)'
_exptl_crystal_colour brown
_exptl_crystal_density_diffrn 1.367
_exptl_crystal_density_method 'not measured'
_exptl_crystal_description block
_exptl_crystal_F_000 848
_exptl_crystal_size_max 0.31
_exptl_crystal_size_mid 0.20
_exptl_crystal_size_min 0.10
_refine_diff_density_max 0.47
_refine_diff_density_min -0.33
_refine_ls_abs_structure_details 'Flack (1983), 4106 Friedel pairs'
_refine_ls_abs_structure_Flack 0.212(18)
_refine_ls_extinction_method none
_refine_ls_goodness_of_fit_ref 1.09
_refine_ls_hydrogen_treatment constr
_refine_ls_matrix_type full
_refine_ls_number_parameters 508
_refine_ls_number_reflns 8973
_refine_ls_number_restraints 1
_refine_ls_restrained_S_all 1.09
_refine_ls_R_factor_all 0.050
_refine_ls_R_factor_gt 0.041
_refine_ls_shift/su_max 0.001
_refine_ls_shift/su_mean 0.000
_refine_ls_structure_factor_coef Fsqd
_refine_ls_weighting_details 'calc w=1/[\s^2^(Fo^2^)+(0.0357P)^2^+1.3096P] where P=(Fo^2^+2Fc^2^)/3'
_refine_ls_weighting_scheme calc
_refine_ls_wR_factor_gt 0.098
_refine_ls_wR_factor_ref 0.101
_reflns_number_gt 7893
_reflns_number_total 8973
_reflns_threshold_expression I>2\s(I)
_cod_data_source_file hb2028.cif
_cod_data_source_block I
_cod_original_sg_symbol_H-M 'P 21'
_cod_database_code 2208890
_cod_database_fobs_code 2208890

loop_
_symmetry_equiv_pos_as_xyz
'x, y, z'
'-x, y+1/2, -z'

loop_
_atom_site_type_symbol
_atom_site_label
_atom_site_fract_x
_atom_site_fract_y
_atom_site_fract_z
_atom_site_U_iso_or_equiv
_atom_site_adp_type
_atom_site_calc_flag
_atom_site_refinement_flags
_atom_site_occupancy
Fe Fe1 1.06235(4) -0.00132(5) 0.395945(18) 0.04247(12) Uani d . 1
Fe Fe1A 0.44057(4) 1.02364(5) 0.605087(18) 0.04332(12) Uani d . 1
O O1 0.7659(2) 0.2789(5) 0.21394(12) 0.0862(11) Uani d . 1
O O1A 0.7182(2) 0.6292(5) 0.77947(11) 0.0886(11) Uani d . 1
C C1 1.0775(3) 0.2138(5) 0.34666(14) 0.0451(7) Uani d . 1
C C1A 0.4233(3) 0.7975(5) 0.64896(14) 0.0462(7) Uani d . 1
C C2 1.1782(3) 0.0964(5) 0.34795(14) 0.0485(8) Uani d . 1
H H2 1.1989 0.0420 0.3166 0.058 Uiso calc R 1
C C2A 0.3248(3) 0.9177(5) 0.65150(14) 0.0476(8) Uani d . 1
H H2A 0.3065 0.9651 0.6844 0.057 Uiso calc R 1
C C3 1.2417(3) 0.0765(5) 0.40512(14) 0.0520(9) Uani d . 1
H H3 1.3104 0.0056 0.4178 0.062 Uiso calc R 1
C C3A 0.2601(3) 0.9519(5) 0.59545(15) 0.0533(9) Uani d . 1
H H3A 0.1917 1.0250 0.5851 0.064 Uiso calc R 1
C C4 1.1820(3) 0.1838(5) 0.43963(16) 0.0550(9) Uani d . 1
H H4 1.2057 0.1979 0.4787 0.066 Uiso calc R 1
C C4A 0.3173(4) 0.8560(5) 0.55783(15) 0.0546(9) Uani d . 1
H H4A 0.2936 0.8569 0.5185 0.066 Uiso calc R 1
C C5 1.0807(4) 0.2648(5) 0.40393(18) 0.0533(10) Uani d . 1
H H5 1.0246 0.3397 0.4158 0.064 Uiso calc R 1
C C5A 0.4164(4) 0.7588(5) 0.58990(18) 0.0511(10) Uani d . 1
H H5A 0.4682 0.6829 0.5754 0.061 Uiso calc R 1
C C6 1.0023(7) -0.2456(8) 0.3666(3) 0.104(2) Uani d . 1
H H6 1.0252 -0.3070 0.3370 0.125 Uiso calc R 1
C C6A 0.6144(5) 1.1146(10) 0.6295(3) 0.108(2) Uani d . 1
H H6A 0.6792 1.0538 0.6522 0.130 Uiso calc R 1
C C7A 0.5365(10) 1.2232(12) 0.6488(3) 0.136(4) Uani d . 1
H H7A 0.5363 1.2501 0.6864 0.164 Uiso calc R 1
C C7 0.9040(6) -0.1263(10) 0.3615(3) 0.117(3) Uani d . 1
H H7 0.8501 -0.0913 0.3284 0.140 Uiso calc R 1
C C8 0.9041(5) -0.0699(8) 0.4183(4) 0.108(2) Uani d . 1
H H8 0.8500 0.0097 0.4296 0.129 Uiso calc R 1
C C8A 0.4548(7) 1.2883(7) 0.5997(5) 0.129(4) Uani d . 1
H H8A 0.3902 1.3673 0.5989 0.155 Uiso calc R 1
C C9 0.9994(5) -0.1563(9) 0.4523(2) 0.0929(18) Uani d . 1
H H9 1.0203 -0.1461 0.4916 0.111 Uiso calc R 1
C C9A 0.4892(5) 1.2125(9) 0.5539(2) 0.0971(19) Uani d . 1
H H9A 0.4525 1.2311 0.5160 0.116 Uiso calc R 1
C C10A 0.5853(6) 1.1068(9) 0.5735(3) 0.103(2) Uani d . 1
H H10A 0.6257 1.0380 0.5511 0.124 Uiso calc R 1
C C10 1.0580(6) -0.2562(7) 0.4218(3) 0.0864(17) Uani d . 1
H H10 1.1274 -0.3240 0.4363 0.104 Uiso calc R 1
C C11 0.9779(3) 0.2538(5) 0.29865(16) 0.0515(9) Uani d . 1
H H11 0.9074 0.3042 0.3069 0.062 Uiso calc R 1
C C11A 0.5188(3) 0.7371(5) 0.69531(15) 0.0504(8) Uani d . 1
H H11A 0.5864 0.6827 0.6856 0.060 Uiso calc R 1
C C12 0.9777(3) 0.2257(5) 0.24441(15) 0.0517(8) Uani d . 1
H H12 1.0494 0.1896 0.2338 0.062 Uiso calc R 1
C C12A 0.5204(3) 0.7509(5) 0.75025(15) 0.0496(8) Uani d . 1
H H12A 0.4523 0.7972 0.7619 0.059 Uiso calc R 1
C C13 0.8645(3) 0.2513(5) 0.20092(15) 0.0552(9) Uani d . 1
C C13A 0.6292(3) 0.6935(5) 0.79362(14) 0.0520(8) Uani d . 1
C C14 0.8711(3) 0.2403(4) 0.14001(14) 0.0468(8) Uani d . 1
C C14A 0.6265(3) 0.7134(4) 0.85472(13) 0.0424(7) Uani d . 1
C C15 0.9739(3) 0.2942(5) 0.12066(14) 0.0486(7) Uani d . 1
H H15 1.0434 0.3323 0.1465 0.058 Uiso calc R 1
C C15A 0.5355(3) 0.8056(4) 0.87422(13) 0.0443(6) Uani d . 1
H H15A 0.4725 0.8602 0.8484 0.053 Uiso calc R 1
C C16 0.9745(3) 0.2921(4) 0.06372(14) 0.0468(7) Uani d . 1
H H16 1.0438 0.3321 0.0517 0.056 Uiso calc R 1
C C16A 0.5376(2) 0.8172(4) 0.93163(12) 0.0428(6) Uani d . 1
H H16A 0.4769 0.8825 0.9436 0.051 Uiso calc R 1
C C17 0.8739(3) 0.2316(4) 0.02352(14) 0.0395(6) Uani d . 1
C C17A 0.6289(3) 0.7331(4) 0.97234(13) 0.0366(6) Uani d . 1
C C18 0.7726(2) 0.1726(4) 0.04375(13) 0.0476(7) Uani d . 1
H H18 0.7049 0.1276 0.0183 0.057 Uiso calc R 1
C C18A 0.7203(2) 0.6422(4) 0.95163(12) 0.0436(6) Uani d . 1
H H18A 0.7833 0.5865 0.9772 0.052 Uiso calc R 1
C C19 0.7703(2) 0.1793(4) 0.10027(13) 0.0508(7) Uani d . 1
H H19 0.7002 0.1425 0.1123 0.061 Uiso calc R 1
C C19A 0.7194(2) 0.6333(4) 0.89465(12) 0.0460(6) Uani d . 1
H H19A 0.7820 0.5726 0.8825 0.055 Uiso calc R 1
C C20 0.8761(3) 0.2271(4) -0.03837(14) 0.0391(6) Uani d . 1
C C20A 0.6288(3) 0.7390(4) 1.03361(13) 0.0378(6) Uani d . 1
C C21 0.9679(3) 0.3101(5) -0.05944(14) 0.0489(7) Uani d . 1
H H21 1.0309 0.3678 -0.0345 0.059 Uiso calc R 1
C C21A 0.5312(3) 0.8141(5) 1.05361(14) 0.0497(7) Uani d . 1
H H21A 0.4650 0.8613 1.0278 0.060 Uiso calc R 1
C C22 0.9683(3) 0.3093(5) -0.11658(15) 0.0565(8) Uani d . 1
H H22 1.0310 0.3678 -0.1292 0.068 Uiso calc R 1
C C22A 0.5309(3) 0.8198(5) 1.11078(14) 0.0563(8) Uani d . 1
H H22A 0.4641 0.8698 1.1226 0.068 Uiso calc R 1
C C23 0.8780(4) 0.2238(5) -0.15539(17) 0.0556(9) Uani d . 1
C C23A 0.6272(4) 0.7532(5) 1.15068(16) 0.0550(9) Uani d . 1
C C24 0.7859(3) 0.1410(5) -0.13471(15) 0.0601(8) Uani d . 1
H H24 0.7231 0.0834 -0.1599 0.072 Uiso calc R 1
C C24A 0.7234(3) 0.6768(5) 1.13134(14) 0.0605(8) Uani d . 1
H H24A 0.7895 0.6300 1.1574 0.073 Uiso calc R 1
C C25 0.7848(3) 0.1415(4) -0.07794(13) 0.0529(7) Uani d . 1
H H25 0.7217 0.0834 -0.0655 0.063 Uiso calc R 1
C C25A 0.7237(3) 0.6684(4) 1.07439(13) 0.0505(7) Uani d . 1
H H25A 0.7893 0.6138 1.0629 0.061 Uiso calc R 1
C C26 0.8795(5) 0.2216(8) -0.21824(18) 0.0810(13) Uani d . 1
H H26A 0.8210 0.1359 -0.2372 0.121 Uiso calc R 1
H H26B 0.9601 0.1901 -0.2232 0.121 Uiso calc R 1
H H26C 0.8582 0.3374 -0.2341 0.121 Uiso calc R 1
C C26A 0.6286(6) 0.7651(8) 1.2135(2) 0.0912(16) Uani d . 1
H H26D 0.6219 0.8874 1.2239 0.137 Uiso calc R 1
H H26E 0.7042 0.7165 1.2347 0.137 Uiso calc R 1
H H26F 0.5607 0.6990 1.2217 0.137 Uiso calc R 1

loop_
_atom_site_aniso_label
_atom_site_aniso_U_11
_atom_site_aniso_U_22
_atom_site_aniso_U_33
_atom_site_aniso_U_12
_atom_site_aniso_U_13
_atom_site_aniso_U_23
Fe1 0.0446(2) 0.0453(3) 0.0382(2) -0.0046(2) 0.01040(18) 0.0025(2)
Fe1A 0.0470(2) 0.0432(3) 0.0398(2) -0.0028(2) 0.00936(19) 0.0029(2)
O1 0.0460(13) 0.156(3) 0.0603(16) 0.0197(17) 0.0193(12) 0.0196(18)
O1A 0.0672(16) 0.147(3) 0.0554(14) 0.0510(19) 0.0215(12) 0.0206(18)
C1 0.0522(18) 0.0425(17) 0.0423(17) -0.0039(15) 0.0140(14) 0.0063(14)
C1A 0.0494(17) 0.0488(18) 0.0418(17) 0.0042(16) 0.0124(14) 0.0081(15)
C2 0.0438(16) 0.057(2) 0.0475(18) -0.0024(15) 0.0159(14) 0.0021(16)
C2A 0.0448(17) 0.059(2) 0.0409(18) -0.0016(16) 0.0130(14) 0.0011(15)
C3 0.0417(16) 0.060(2) 0.0525(19) -0.0026(15) 0.0062(15) 0.0101(17)
C3A 0.0435(17) 0.059(2) 0.056(2) -0.0033(16) 0.0069(16) 0.0022(17)
C4 0.061(2) 0.056(2) 0.0441(18) -0.0131(18) 0.0044(16) -0.0019(16)
C4A 0.067(2) 0.053(2) 0.0399(17) -0.0070(18) 0.0012(16) -0.0001(15)
C5 0.070(3) 0.042(2) 0.051(2) -0.0002(16) 0.0219(19) -0.0031(14)
C5A 0.063(2) 0.045(2) 0.0443(18) 0.0016(15) 0.0089(17) -0.0038(14)
C6 0.154(6) 0.074(3) 0.092(4) -0.060(4) 0.046(4) -0.029(3)
C6A 0.073(3) 0.116(5) 0.118(5) -0.044(3) -0.018(3) 0.030(4)
C7A 0.216(9) 0.133(6) 0.078(3) -0.125(6) 0.072(5) -0.054(4)
C7 0.103(4) 0.121(5) 0.094(4) -0.073(4) -0.053(3) 0.050(4)
C8 0.052(2) 0.082(3) 0.201(7) -0.018(2) 0.056(4) -0.003(4)
C8A 0.113(5) 0.035(2) 0.271(11) -0.011(3) 0.111(7) -0.005(4)
C9 0.104(4) 0.127(5) 0.058(2) -0.054(4) 0.039(3) -0.001(3)
C9A 0.088(3) 0.105(4) 0.089(4) -0.033(3) 0.000(3) 0.050(3)
C10A 0.102(4) 0.108(5) 0.119(5) -0.044(4) 0.067(4) -0.025(4)
C10 0.092(4) 0.061(3) 0.103(4) -0.012(2) 0.014(3) 0.034(3)
C11 0.0516(18) 0.051(2) 0.053(2) 0.0069(14) 0.0143(15) 0.0122(14)
C11A 0.0513(18) 0.0517(18) 0.0506(19) 0.0071(15) 0.0162(15) 0.0096(15)
C12 0.0430(16) 0.063(2) 0.0498(18) 0.0051(15) 0.0111(14) 0.0137(16)
C12A 0.0454(17) 0.056(2) 0.0490(18) 0.0110(14) 0.0146(14) 0.0098(14)
C13 0.0451(17) 0.066(2) 0.0556(19) 0.0100(15) 0.0141(14) 0.0181(16)
C13A 0.0458(16) 0.063(2) 0.0500(17) 0.0119(15) 0.0154(13) 0.0151(15)
C14 0.0370(14) 0.0525(19) 0.0504(17) 0.0076(13) 0.0081(12) 0.0144(14)
C14A 0.0356(13) 0.0442(16) 0.0476(16) 0.0028(13) 0.0090(12) 0.0082(14)
C15 0.0358(14) 0.0532(18) 0.0537(17) -0.0049(14) 0.0028(12) 0.0068(15)
C15A 0.0352(13) 0.0467(16) 0.0491(16) 0.0088(13) 0.0049(12) 0.0095(14)
C16 0.0339(14) 0.0507(17) 0.0553(17) -0.0049(13) 0.0083(12) 0.0073(14)
C16A 0.0350(13) 0.0426(16) 0.0507(16) 0.0090(12) 0.0089(12) 0.0040(13)
C17 0.0347(13) 0.0302(14) 0.0534(16) 0.0024(11) 0.0090(12) 0.0075(12)
C17A 0.0326(12) 0.0305(13) 0.0453(15) -0.0033(10) 0.0052(11) 0.0020(11)
C18 0.0313(12) 0.0515(17) 0.0569(17) -0.0040(11) 0.0022(12) 0.0083(13)
C18A 0.0333(12) 0.0458(15) 0.0491(15) 0.0099(11) 0.0028(11) 0.0073(12)
C19 0.0318(13) 0.0642(19) 0.0563(17) 0.0021(12) 0.0094(12) 0.0176(15)
C19A 0.0321(12) 0.0543(16) 0.0519(16) 0.0083(12) 0.0099(11) 0.0050(13)
C20 0.0338(13) 0.0299(14) 0.0530(16) 0.0046(11) 0.0081(12) 0.0085(12)
C20A 0.0323(13) 0.0320(14) 0.0473(15) -0.0019(11) 0.0044(11) 0.0008(12)
C21 0.0449(15) 0.0464(16) 0.0555(18) -0.0045(14) 0.0108(13) 0.0041(14)
C21A 0.0449(15) 0.0470(17) 0.0549(17) 0.0094(14) 0.0050(13) -0.0023(14)
C22 0.0523(18) 0.0542(18) 0.068(2) 0.0013(16) 0.0230(16) 0.0107(17)
C22A 0.0567(18) 0.0553(19) 0.0596(19) 0.0063(16) 0.0184(15) -0.0088(16)
C23 0.064(2) 0.0487(18) 0.0555(19) 0.0106(16) 0.0148(16) 0.0033(16)
C23A 0.071(2) 0.048(2) 0.0466(18) -0.0047(16) 0.0147(16) 0.0028(14)
C24 0.0611(19) 0.0565(19) 0.0582(19) -0.0070(16) 0.0026(15) -0.0056(16)
C24A 0.0593(19) 0.070(2) 0.0493(17) 0.0109(17) 0.0058(14) 0.0110(16)
C25 0.0479(16) 0.0522(17) 0.0574(18) -0.0108(14) 0.0086(14) 0.0010(15)
C25A 0.0437(15) 0.0567(18) 0.0521(16) 0.0110(13) 0.0123(13) 0.0099(14)
C26 0.102(3) 0.086(3) 0.057(2) 0.006(3) 0.020(2) 0.008(2)
C26A 0.120(4) 0.102(4) 0.055(2) 0.013(3) 0.025(3) -0.001(2)

loop_
_atom_type_symbol
_atom_type_description
_atom_type_scat_dispersion_real
_atom_type_scat_dispersion_imag
_atom_type_scat_source
C C 0.0033 0.0016 'International Tables Vol C Tables 4.2.6.8 and 6.1.1.4'
H H 0.0000 0.0000 'International Tables Vol C Tables 4.2.6.8 and 6.1.1.4'
Fe Fe 0.3463 0.8444 'International Tables Vol C Tables 4.2.6.8 and 6.1.1.4'
O O 0.0106 0.0060 'International Tables Vol C Tables 4.2.6.8 and 6.1.1.4'

loop_
_geom_angle_atom_site_label_1
_geom_angle_atom_site_label_2
_geom_angle_atom_site_label_3
_geom_angle
_geom_angle_publ_flag
C8 Fe1 C1 123.0(2) ?
C8 Fe1 C7 41.7(3) ?
C1 Fe1 C7 107.64(18) ?
C8 Fe1 C6 67.6(3) ?
C1 Fe1 C6 125.3(2) ?
C7 Fe1 C6 40.5(3) ?
C8 Fe1 C5 107.7(2) ?
C1 Fe1 C5 41.24(15) ?
C7 Fe1 C5 124.3(3) ?
C6 Fe1 C5 161.9(3) ?
C8 Fe1 C4 123.0(2) ?
C1 Fe1 C4 68.71(15) ?
C7 Fe1 C4 160.4(3) ?
C6 Fe1 C4 157.0(3) ?
C5 Fe1 C4 40.37(17) ?
C8 Fe1 C3 158.7(3) ?
C1 Fe1 C3 68.71(14) ?
C7 Fe1 C3 157.8(3) ?
C6 Fe1 C3 122.6(3) ?
C5 Fe1 C3 68.26(17) ?
C4 Fe1 C3 40.50(15) ?
C8 Fe1 C9 39.4(2) ?
C1 Fe1 C9 158.8(2) ?
C7 Fe1 C9 67.1(2) ?
C6 Fe1 C9 65.0(2) ?
C5 Fe1 C9 123.3(2) ?
C4 Fe1 C9 108.92(19) ?
C3 Fe1 C9 124.1(2) ?
C8 Fe1 C2 159.4(3) ?
C1 Fe1 C2 40.82(14) ?
C7 Fe1 C2 122.4(2) ?
C6 Fe1 C2 109.2(2) ?
C5 Fe1 C2 68.54(16) ?
C4 Fe1 C2 68.19(15) ?
C3 Fe1 C2 40.57(13) ?
C9 Fe1 C2 159.5(2) ?
C8 Fe1 C10 66.1(3) ?
C1 Fe1 C10 161.0(2) ?
C7 Fe1 C10 67.0(2) ?
C6 Fe1 C10 38.9(3) ?
C5 Fe1 C10 157.0(2) ?
C4 Fe1 C10 122.6(2) ?
C3 Fe1 C10 108.9(2) ?
C9 Fe1 C10 38.0(2) ?
C2 Fe1 C10 125.2(2) ?
C8A Fe1A C9A 39.7(3) ?
C8A Fe1A C7A 41.4(3) ?
C9A Fe1A C7A 67.4(3) ?
C8A Fe1A C3A 110.1(2) ?
C9A Fe1A C3A 119.8(2) ?
C7A Fe1A C3A 131.1(3) ?
C8A Fe1A C5A 166.2(3) ?
C9A Fe1A C5A 128.2(3) ?
C7A Fe1A C5A 149.6(4) ?
C3A Fe1A C5A 68.38(17) ?
C8A Fe1A C2A 119.4(2) ?
C9A Fe1A C2A 152.7(2) ?
C7A Fe1A C2A 109.4(2) ?
C3A Fe1A C2A 40.50(14) ?
C5A Fe1A C2A 68.98(16) ?
C8A Fe1A C1A 151.9(3) ?
C9A Fe1A C1A 165.6(3) ?
C7A Fe1A C1A 116.8(3) ?
C3A Fe1A C1A 68.88(15) ?
C5A Fe1A C1A 41.50(15) ?
C2A Fe1A C1A 41.19(14) ?
C8A Fe1A C4A 129.4(3) ?
C9A Fe1A C4A 109.2(2) ?
C7A Fe1A C4A 169.1(4) ?
C3A Fe1A C4A 40.54(15) ?
C5A Fe1A C4A 40.67(17) ?
C2A Fe1A C4A 68.56(15) ?
C1A Fe1A C4A 69.24(15) ?
C8A Fe1A C10A 65.7(3) ?
C9A Fe1A C10A 38.5(2) ?
C7A Fe1A C10A 65.7(3) ?
C3A Fe1A C10A 151.8(2) ?
C5A Fe1A C10A 108.7(2) ?
C2A Fe1A C10A 167.0(3) ?
C1A Fe1A C10A 128.7(3) ?
C4A Fe1A C10A 118.7(2) ?
C8A Fe1A C6A 66.3(3) ?
C9A Fe1A C6A 65.0(2) ?
C7A Fe1A C6A 39.0(3) ?
C3A Fe1A C6A 168.6(3) ?
C5A Fe1A C6A 117.8(3) ?
C2A Fe1A C6A 130.6(2) ?
C1A Fe1A C6A 108.8(2) ?
C4A Fe1A C6A 150.2(3) ?
C10A Fe1A C6A 38.1(2) ?
C2 C1 C11 127.6(3) y
C1 C11 C12 126.5(4) y
C11 C12 C13 120.4(3) y
O1 C13 C12 121.3(3) y
O1 C13 C14 119.8(3) y
C12 C13 C14 118.9(3) y
C2a C1a C11a 127.6(3) y
C1a C11a C12a 127.0(3) y
C11a C12a C13a 121.2(3) y
O1a C13a C12a 120.6(3) y
O1a C13a C14a 120.4(3) y
C12a C13a C14a 118.9(3) y
C2 C1 C5 106.7(3) ?
C11 C1 C5 125.0(4) ?
C2 C1 Fe1 69.9(2) ?
C11 C1 Fe1 119.1(3) ?
C5 C1 Fe1 68.7(2) ?
C5A C1A C11A 125.4(4) ?
C5A C1A C2A 106.8(3) ?
C5A C1A Fe1A 69.2(2) ?
C11A C1A Fe1A 122.1(3) ?
C2A C1A Fe1A 69.7(2) ?
C1 C2 C3 108.4(3) ?
C1 C2 Fe1 69.26(18) ?
C3 C2 Fe1 69.89(19) ?
C1 C2 H2 125.8 ?
C3 C2 H2 125.8 ?
Fe1 C2 H2 126.6 ?
C3A C2A C1A 108.2(3) ?
C3A C2A Fe1A 70.0(2) ?
C1A C2A Fe1A 69.13(19) ?
C3A C2A H2A 125.9 ?
C1A C2A H2A 125.9 ?
Fe1A C2A H2A 126.6 ?
C4 C3 C2 108.1(3) ?
C4 C3 Fe1 70.1(2) ?
C2 C3 Fe1 69.55(19) ?
C4 C3 H3 125.9 ?
C2 C3 H3 125.9 ?
Fe1 C3 H3 126.0 ?
C2A C3A C4A 108.3(3) ?
C2A C3A Fe1A 69.52(19) ?
C4A C3A Fe1A 69.0(2) ?
C2A C3A H3A 125.8 ?
C4A C3A H3A 125.8 ?
Fe1A C3A H3A 127.2 ?
C5 C4 C3 107.6(3) ?
C5 C4 Fe1 68.3(2) ?
C3 C4 Fe1 69.4(2) ?
C5 C4 H4 126.2 ?
C3 C4 H4 126.2 ?
Fe1 C4 H4 127.6 ?
C5A C4A C3A 108.6(3) ?
C5A C4A Fe1A 69.8(2) ?
C3A C4A Fe1A 70.4(2) ?
C5A C4A H4A 125.7 ?
C3A C4A H4A 125.7 ?
Fe1A C4A H4A 125.6 ?
C4 C5 C1 109.2(4) ?
C4 C5 Fe1 71.4(2) ?
C1 C5 Fe1 70.1(2) ?
C4 C5 H5 125.4 ?
C1 C5 H5 125.4 ?
Fe1 C5 H5 124.7 ?
C1A C5A C4A 108.0(3) ?
C1A C5A Fe1A 69.3(2) ?
C4A C5A Fe1A 69.5(2) ?
C1A C5A H5A 126.0 ?
C4A C5A H5A 126.0 ?
Fe1A C5A H5A 126.8 ?
C7 C6 C10 108.2(6) ?
C7 C6 Fe1 69.2(3) ?
C10 C6 Fe1 70.1(3) ?
C7 C6 H6 125.9 ?
C10 C6 H6 125.9 ?
Fe1 C6 H6 126.3 ?
C10A C6A C7A 110.2(7) ?
C10A C6A Fe1A 71.0(3) ?
C7A C6A Fe1A 70.0(3) ?
C10A C6A H6A 124.9 ?
C7A C6A H6A 124.9 ?
Fe1A C6A H6A 125.7 ?
C6A C7A C8A 105.5(5) ?
C6A C7A Fe1A 71.0(3) ?
C8A C7A Fe1A 69.1(3) ?
C6A C7A H7A 127.2 ?
C8A C7A H7A 127.2 ?
Fe1A C7A H7A 124.3 ?
C6 C7 C8 105.2(5) ?
C6 C7 Fe1 70.3(3) ?
C8 C7 Fe1 69.2(3) ?
C6 C7 H7 127.4 ?
C8 C7 H7 127.4 ?
Fe1 C7 H7 124.8 ?
C9 C8 C7 106.1(5) ?
C9 C8 Fe1 70.6(3) ?
C7 C8 Fe1 69.2(3) ?
C9 C8 H8 126.9 ?
C7 C8 H8 126.9 ?
Fe1 C8 H8 124.8 ?
C9A C8A C7A 106.9(6) ?
C9A C8A Fe1A 71.2(3) ?
C7A C8A Fe1A 69.5(4) ?
C9A C8A H8A 126.6 ?
C7A C8A H8A 126.6 ?
Fe1A C8A H8A 124.4 ?
C8 C9 C10 110.6(5) ?
C8 C9 Fe1 70.0(3) ?
C10 C9 Fe1 70.8(3) ?
C8 C9 H9 124.7 ?
C10 C9 H9 124.7 ?
Fe1 C9 H9 126.1 ?
C8A C9A C10A 107.6(6) ?
C8A C9A Fe1A 69.1(3) ?
C10A C9A Fe1A 70.5(3) ?
C8A C9A H9A 126.2 ?
C10A C9A H9A 126.2 ?
Fe1A C9A H9A 125.8 ?
C6A C10A C9A 109.9(6) ?
C6A C10A Fe1A 70.8(3) ?
C9A C10A Fe1A 71.0(3) ?
C6A C10A H10A 125.1 ?
C9A C10A H10A 125.1 ?
Fe1A C10A H10A 124.7 ?
C6 C10 C9 109.9(6) ?
C6 C10 Fe1 71.0(3) ?
C9 C10 Fe1 71.2(3) ?
C6 C10 H10 125.1 ?
C9 C10 H10 125.1 ?
Fe1 C10 H10 124.3 ?
C12 C11 H11 116.7 ?
C1 C11 H11 116.7 ?
C12A C11A H11A 116.5 ?
C1A C11A H11A 116.5 ?
C13 C12 H12 119.8 ?
C11 C12 H12 119.8 ?
C11A C12A H12A 119.4 ?
C13A C12A H12A 119.4 ?
C15 C14 C19 117.9(3) ?
C15 C14 C13 122.2(3) ?
C19 C14 C13 119.8(3) ?
C19A C14A C15A 118.0(3) ?
C19A C14A C13A 118.3(3) ?
C15A C14A C13A 123.7(3) ?
C16 C15 C14 120.8(3) ?
C16 C15 H15 119.6 ?
C14 C15 H15 119.6 ?
C14A C15A C16A 120.8(3) ?
C14A C15A H15A 119.6 ?
C16A C15A H15A 119.6 ?
C15 C16 C17 121.7(3) ?
C15 C16 H16 119.1 ?
C17 C16 H16 119.1 ?
C17A C16A C15A 121.8(3) ?
C17A C16A H16A 119.1 ?
C15A C16A H16A 119.1 ?
C16 C17 C18 116.8(3) ?
C16 C17 C20 121.4(3) ?
C18 C17 C20 121.8(3) ?
C16A C17A C18A 116.3(3) ?
C16A C17A C20A 122.1(3) ?
C18A C17A C20A 121.6(3) ?
C19 C18 C17 121.6(3) ?
C19 C18 H18 119.2 ?
C17 C18 H18 119.2 ?
C19A C18A C17A 121.9(2) ?
C19A C18A H18A 119.1 ?
C17A C18A H18A 119.1 ?
C18 C19 C14 121.0(3) ?
C18 C19 H19 119.5 ?
C14 C19 H19 119.5 ?
C14A C19A C18A 121.2(3) ?
C14A C19A H19A 119.4 ?
C18A C19A H19A 119.4 ?
C25 C20 C21 116.4(3) ?
C25 C20 C17 121.9(3) ?
C21 C20 C17 121.6(3) ?
C21A C20A C25A 116.1(3) ?
C21A C20A C17A 121.5(3) ?
C25A C20A C17A 122.4(3) ?
C20 C21 C22 121.6(3) ?
C20 C21 H21 119.2 ?
C22 C21 H21 119.2 ?
C20A C21A C22A 121.6(3) ?
C20A C21A H21A 119.2 ?
C22A C21A H21A 119.2 ?
C21 C22 C23 121.6(3) ?
C21 C22 H22 119.2 ?
C23 C22 H22 119.2 ?
C23A C22A C21A 121.4(3) ?
C23A C22A H22A 119.3 ?
C21A C22A H22A 119.3 ?
C24 C23 C22 117.1(3) ?
C24 C23 C26 121.4(4) ?
C22 C23 C26 121.5(4) ?
C22A C23A C24A 117.5(3) ?
C22A C23A C26A 121.4(4) ?
C24A C23A C26A 121.2(4) ?
C23 C24 C25 121.5(3) ?
C23 C24 H24 119.2 ?
C25 C24 H24 119.2 ?
C25A C24A C23A 121.5(3) ?
C25A C24A H24A 119.3 ?
C23A C24A H24A 119.3 ?
C20 C25 C24 121.7(3) ?
C20 C25 H25 119.1 ?
C24 C25 H25 119.1 ?
C24A C25A C20A 121.9(3) ?
C24A C25A H25A 119.1 ?
C20A C25A H25A 119.1 ?
C23 C26 H26A 109.5 ?
C23 C26 H26B 109.5 ?
H26A C26 H26B 109.5 ?
C23 C26 H26C 109.5 ?
H26A C26 H26C 109.5 ?
H26B C26 H26C 109.5 ?
C23A C26A H26D 109.5 ?
C23A C26A H26E 109.5 ?
H26D C26A H26E 109.5 ?
C23A C26A H26F 109.5 ?
H26D C26A H26F 109.5 ?
H26E C26A H26F 109.5 ?

loop_
_geom_bond_atom_site_label_1
_geom_bond_atom_site_label_2
_geom_bond_distance
_geom_bond_publ_flag
C13 O1 1.222(4) n
C1 C11 1.456(5) n
C11 C12 1.325(5) n
C12 C13 1.472(5) n
C13a O1a 1.215(4) n
C1a C11a 1.444(5) n
C11a C12a 1.326(5) n
C12a C13a 1.488(5) n
Fe1 C8 2.016(4) ?
Fe1 C1 2.035(3) ?
Fe1 C7 2.017(5) ?
Fe1 C6 2.030(5) ?
Fe1 C5 2.016(4) ?
Fe1 C4 2.057(4) ?
Fe1 C3 2.048(3) ?
Fe1 C9 2.025(5) ?
Fe1 C2 2.044(3) ?
Fe1 C10 2.019(5) ?
Fe1A C8A 2.002(6) ?
Fe1A C9A 2.029(5) ?
Fe1A C7A 2.007(5) ?
Fe1A C3A 2.046(4) ?
Fe1A C5A 2.032(4) ?
Fe1A C2A 2.040(3) ?
Fe1A C1A 2.033(4) ?
Fe1A C4A 2.028(4) ?
Fe1A C10A 2.022(5) ?
Fe1A C6A 2.020(5) ?
C1 C2 1.423(5) ?
C1 C5 1.427(5) ?
C1A C5A 1.440(5) ?
C1A C2A 1.433(5) ?
C2 C3 1.419(5) ?
C2 H2 0.9300 ?
C2A C3A 1.415(5) ?
C2A H2A 0.9300 ?
C3 C4 1.421(5) ?
C3 H3 0.9300 ?
C3A C4A 1.412(5) ?
C3A H3A 0.9300 ?
C4 C5 1.406(6) ?
C4 H4 0.9300 ?
C4A C5A 1.411(6) ?
C4A H4A 0.9300 ?
C5 H5 0.9300 ?
C5A H5A 0.9300 ?
C6 C7 1.401(9) ?
C6 C10 1.348(9) ?
C6 H6 0.9300 ?
C6A C10A 1.321(8) ?
C6A C7A 1.344(10) ?
C6A H6A 0.9300 ?
C7A C8A 1.419(11) ?
C7A H7A 0.9300 ?
C7 C8 1.434(9) ?
C7 H7 0.9300 ?
C8 C9 1.361(8) ?
C8 H8 0.9300 ?
C8A C9A 1.369(10) ?
C8A H8A 0.9300 ?
C9 C10 1.316(8) ?
C9 H9 0.9300 ?
C9A C10A 1.337(8) ?
C9A H9A 0.9300 ?
C10A H10A 0.9300 ?
C10 H10 0.9300 ?
C11 H11 0.9300 ?
C11A H11A 0.9300 ?
C12 H12 0.9300 ?
C12A H12A 0.9300 ?
C13 C14 1.489(5) ?
C13A C14A 1.488(5) ?
C14 C15 1.386(4) ?
C14 C19 1.391(5) ?
C14A C19A 1.393(4) ?
C14A C15A 1.390(4) ?
C15 C16 1.375(5) ?
C15 H15 0.9300 ?
C15A C16A 1.383(4) ?
C15A H15A 0.9300 ?
C16 C17 1.394(4) ?
C16 H16 0.9300 ?
C16A C17A 1.406(4) ?
C16A H16A 0.9300 ?
C17 C18 1.393(4) ?
C17 C20 1.499(5) ?
C17A C18A 1.403(4) ?
C17A C20A 1.479(4) ?
C18 C19 1.370(4) ?
C18 H18 0.9300 ?
C18A C19A 1.374(4) ?
C18A H18A 0.9300 ?
C19 H19 0.9300 ?
C19A H19A 0.9300 ?
C20 C25 1.396(4) ?
C20 C21 1.383(4) ?
C20A C21A 1.398(4) ?
C20A C25A 1.388(4) ?
C21 C22 1.380(5) ?
C21 H21 0.9300 ?
C21A C22A 1.380(5) ?
C21A H21A 0.9300 ?
C22 C23 1.380(5) ?
C22 H22 0.9300 ?
C22A C23A 1.375(5) ?
C22A H22A 0.9300 ?
C23 C24 1.381(5) ?
C23 C26 1.520(6) ?
C23A C24A 1.381(5) ?
C23A C26A 1.514(6) ?
C24 C25 1.372(5) ?
C24 H24 0.9300 ?
C24A C25A 1.376(4) ?
C24A H24A 0.9300 ?
C25 H25 0.9300 ?
C25A H25A 0.9300 ?
C26 H26A 0.9600 ?
C26 H26B 0.9600 ?
C26 H26C 0.9600 ?
C26A H26D 0.9600 ?
C26A H26E 0.9600 ?
C26A H26F 0.9600 ?
